data_4307846
loop_
_publ_author_name
'Anna F. A. Peacock'
'Abraha Habtemariam'
'Stephen A. Moggach'
'Alessandro Prescimone'
'Simon Parsons'
'Peter J. Sadler'

_publ_section_title
;
Chloro Half-Sandwich Osmium(II) Complexes: Influence of Chelated
N,N-Ligands on Hydrolysis, Guanine Binding, and Cytotoxicity
;
_journal_name_full 'Inorganic Chemistry'
_journal_page_first 4049
_journal_page_last 4059
_journal_paper_doi 10.1021/ic062350d
_journal_volume 46
_journal_year 2007
_chemical_compound_source
;
?
;
_chemical_formula_moiety ' C14 H13 Cl2 N1 Os1 '
_chemical_formula_sum 'C14 H13 Cl2 N Os'
_chemical_formula_weight 456.37
_chemical_name_systematic
; 
? 
;
_space_group_IT_number 14
_symmetry_cell_setting monoclinic
_symmetry_space_group_name_Hall '-P 2ybc'
_symmetry_space_group_name_H-M 'P 1 21/c 1'
_atom_sites_solution_hydrogens geom
_atom_sites_solution_primary direct
_audit_creation_date 03-08-12
_audit_creation_method CRYSTALS_ver_12-03-99
_cell_angle_alpha 90
_cell_angle_beta 102.447(2)
_cell_angle_gamma 90
_cell_formula_units_Z 4
_cell_length_a 10.0020(15)
_cell_length_b 7.009(1)
_cell_length_c 19.717(3)
_cell_measurement_reflns_used 4805
_cell_measurement_temperature 293
_cell_measurement_theta_max 57.931
_cell_measurement_theta_min 5.812
_cell_volume 1349.8(3)
_computing_cell_refinement
; 
 SAINT (Siemens ,1995) 
;
_computing_data_collection
; 
 SMART (Siemens, 1993) 
;
_computing_data_reduction
; 
 SAINT (Siemens ,1995) 
;
_computing_molecular_graphics
; 
 CAMERON (Watkin et al 1996) 
;
_computing_publication_material
; 
 CRYSTALS (Watkin et al 2001) 
;
_computing_structure_refinement
; 
 CRYSTALS (Watkin et al 2001) 
;
_computing_structure_solution
; 
 SIR92 (Altomare et al, 1994) 
;
_diffrn_ambient_temperature 150
_diffrn_measured_fraction_theta_full 0.992
_diffrn_measured_fraction_theta_max 0.916
_diffrn_measurement_device_type
; 
Bruker SMART 
;
_diffrn_measurement_method \w
_diffrn_radiation_monochromator graphite
_diffrn_radiation_type 'Mo K\a'
_diffrn_radiation_wavelength 0.71073
_diffrn_reflns_av_R_equivalents 0.03
_diffrn_reflns_limit_h_max 13
_diffrn_reflns_limit_h_min -13
_diffrn_reflns_limit_k_max 9
_diffrn_reflns_limit_k_min -9
_diffrn_reflns_limit_l_max 25
_diffrn_reflns_limit_l_min -25
_diffrn_reflns_number 11361
_diffrn_reflns_theta_full 24.331
_diffrn_reflns_theta_max 28.965
_diffrn_reflns_theta_min 2.085
_diffrn_standards_decay_% 0.00
_diffrn_standards_interval_count 0
_diffrn_standards_interval_time 0
_diffrn_standards_number 0
_exptl_absorpt_coefficient_mu 9.822
_exptl_absorpt_correction_T_max 1.00
_exptl_absorpt_correction_T_min 0.301440
_exptl_absorpt_correction_type multi-scan
_exptl_absorpt_process_details
; 
 SADABS (Siemens, 1996) 
;
_exptl_crystal_colour ' yellow '
_exptl_crystal_density_diffrn 2.246
_exptl_crystal_description ' plate '
_exptl_crystal_F_000 856.000
_exptl_crystal_size_max 0.81
_exptl_crystal_size_mid 0.42
_exptl_crystal_size_min 0.17
_refine_diff_density_max 3.59
_refine_diff_density_min -1.80
_refine_ls_extinction_coef 13.0(31)
_refine_ls_extinction_method 'Larson 1970 Crystallographic Computing eq 22'
_refine_ls_goodness_of_fit_ref 1.0434
_refine_ls_hydrogen_treatment mixed
_refine_ls_matrix_type full
_refine_ls_number_parameters 164
_refine_ls_number_reflns 3271
_refine_ls_number_restraints 0
_refine_ls_R_factor_all 0.0306
_refine_ls_R_factor_gt 0.0285
_refine_ls_shift/su_max 0.000554
_refine_ls_structure_factor_coef Fsqd
_refine_ls_weighting_details
;
 p=P(6)*max(Fo^2,0) + (1-P(6))Fc^2 
 Method = SHELXL 97 (Sheldrick, 1997) 
 W = 1. / [Sigma^2(F*)+(P(1)p)^2+P(2)p+P(4)+P(5)Sin(theta) ] 
 P(i) are: 
 0.363E-01 0.915 0.00 0.00 0.00 0.333 
;
_refine_ls_weighting_scheme calc
_refine_ls_wR_factor_all 0.0802
_refine_ls_wR_factor_gt 0.0786
_refine_ls_wR_factor_ref 0.0802
_reflns_limit_h_max 13
_reflns_limit_h_min -13
_reflns_limit_k_max 9
_reflns_limit_k_min 0
_reflns_limit_l_max 25
_reflns_limit_l_min 0
_reflns_number_gt 3093
_reflns_number_total 3280
_reflns_threshold_expression I>2.00u(I)
_cod_data_source_file ic062350d-file004.cif
_cod_data_source_block CRYSTALS_cif
_cod_depositor_comments
;
The following automatic conversions were performed:
'_symmetry_cell_setting' value 'Monoclinic' changed to 'monoclinic'
according to '/home/saulius/struct/CIF-dictionaries/cif_core.dic'
dictionary named 'cif_core.dic' version 2.4.1 from 2010-06-29.

Automatic conversion script
Id: cif_fix_enum 1527 2010-12-29 10:47:43Z saulius 
;
_cod_original_sg_symbol_H-M 'P 1 21/c 1 '
_cod_original_formula_sum ' C14 H13 Cl2 N1 Os1 '
_cod_database_code 4307846

loop_
_symmetry_equiv_pos_as_xyz
x,y,z
-x,-y,-z
-x,y+1/2,-z+1/2
x,-y+1/2,z+1/2

loop_
_atom_site_label
_atom_site_type_symbol
_atom_site_fract_x
_atom_site_fract_y
_atom_site_fract_z
_atom_site_U_iso_or_equiv
_atom_site_occupancy
_atom_site_adp_type
_atom_site_refinement_flags
_atom_site_attached_hydrogens
Os1 Os 0.270193(14) 0.03925(2) 0.351894(8) 0.0133 1.0000 Uani . .
Cl1 Cl 0.29165(11) -0.18184(18) 0.44750(6) 0.0251 1.0000 Uani . .
Cl2 Cl 0.16659(12) -0.21932(16) 0.27971(6) 0.0246 1.0000 Uani . .
N3 N 0.0771(4) 0.0838(6) 0.3694(2) 0.0179 1.0000 Uani . .
C4 C -0.0292(4) 0.1085(7) 0.3789(2) 0.0204 1.0000 Uani . .
C5 C -0.1663(5) 0.1405(7) 0.3908(3) 0.0271 1.0000 Uani . .
C6 C 0.2762(4) 0.3117(6) 0.2995(2) 0.0195 1.0000 Uani . .
C7 C 0.3250(5) 0.3400(7) 0.3720(3) 0.0248 1.0000 Uani . .
C8 C 0.4318(5) 0.2227(7) 0.4093(2) 0.0242 1.0000 Uani . .
C9 C 0.4905(4) 0.0784(7) 0.3734(3) 0.0225 1.0000 Uani . .
C10 C 0.4422(5) 0.0526(6) 0.3002(3) 0.0208 1.0000 Uani . .
C11 C 0.3343(4) 0.1694(6) 0.2633(2) 0.0190 1.0000 Uani . .
C12 C 0.2795(5) 0.1421(6) 0.1873(2) 0.0185 1.0000 Uani . .
C13 C 0.3713(5) 0.1097(7) 0.1443(3) 0.0232 1.0000 Uani . .
C14 C 0.3235(6) 0.0970(8) 0.0728(3) 0.0286 1.0000 Uani . .
C15 C 0.1852(6) 0.1188(8) 0.0437(3) 0.0323 1.0000 Uani . .
C16 C 0.0931(5) 0.1485(8) 0.0865(3) 0.0308 1.0000 Uani . .
C17 C 0.1400(5) 0.1588(7) 0.1581(3) 0.0229 1.0000 Uani . .
H51 H -0.1640 0.1416 0.4414 0.0337 1.0000 Uiso . .
H52 H -0.2020 0.2663 0.3699 0.0337 1.0000 Uiso . .
H53 H -0.2291 0.0363 0.3678 0.0337 1.0000 Uiso . .
H61 H 0.1996 0.3928 0.2734 0.0235 1.0000 Uiso . .
H71 H 0.2837 0.4421 0.3968 0.0303 1.0000 Uiso . .
H81 H 0.4662 0.2416 0.4606 0.0291 1.0000 Uiso . .
H91 H 0.5658 -0.0046 0.3996 0.0272 1.0000 Uiso . .
H101 H 0.4838 -0.0482 0.2751 0.0257 1.0000 Uiso . .
H131 H 0.4719 0.0952 0.1652 0.0297 1.0000 Uiso . .
H141 H 0.3895 0.0712 0.0416 0.0358 1.0000 Uiso . .
H151 H 0.1506 0.1125 -0.0080 0.0380 1.0000 Uiso . .
H161 H -0.0074 0.1636 0.0658 0.0352 1.0000 Uiso . .
H171 H 0.0732 0.1780 0.1890 0.0274 1.0000 Uiso . .

loop_
_atom_site_aniso_label
_atom_site_aniso_U_11
_atom_site_aniso_U_22
_atom_site_aniso_U_33
_atom_site_aniso_U_23
_atom_site_aniso_U_13
_atom_site_aniso_U_12
Os1 0.01109(11) 0.01310(12) 0.01636(12) -0.00006(5) 0.00464(7) -0.00003(5)
Cl1 0.0241(5) 0.0273(6) 0.0231(5) 0.0078(4) 0.0034(4) -0.0010(4)
Cl2 0.0299(5) 0.0198(5) 0.0254(5) -0.0053(4) 0.0089(4) -0.0081(4)
N3 0.0150(16) 0.0191(17) 0.0187(18) -0.0007(15) 0.0019(13) 0.0008(14)
C4 0.019(2) 0.020(2) 0.022(2) -0.0012(18) 0.0050(16) 0.0001(17)
C5 0.019(2) 0.024(2) 0.041(3) 0.001(2) 0.0130(19) 0.0029(18)
C6 0.0216(19) 0.0157(19) 0.023(2) -0.0001(17) 0.0092(16) -0.0014(16)
C7 0.027(2) 0.018(2) 0.032(3) -0.0039(19) 0.012(2) -0.0033(18)
C8 0.023(2) 0.027(2) 0.022(2) -0.0042(19) 0.0047(17) -0.0092(19)
C9 0.0130(18) 0.027(2) 0.027(2) 0.0007(19) 0.0051(17) -0.0028(17)
C10 0.016(2) 0.022(2) 0.027(2) 0.0004(17) 0.0108(18) -0.0013(16)
C11 0.0145(17) 0.019(2) 0.025(2) -0.0001(17) 0.0084(16) -0.0029(15)
C12 0.024(2) 0.0143(18) 0.020(2) 0.0006(16) 0.0085(16) -0.0000(16)
C13 0.024(2) 0.020(2) 0.029(2) 0.0018(19) 0.0114(18) 0.0003(18)
C14 0.037(3) 0.027(2) 0.026(2) -0.000(2) 0.016(2) 0.002(2)
C15 0.046(3) 0.027(3) 0.023(2) -0.003(2) 0.005(2) 0.003(2)
C16 0.029(2) 0.026(3) 0.033(3) 0.000(2) -0.002(2) 0.002(2)
C17 0.023(2) 0.021(2) 0.026(2) -0.0004(18) 0.0082(18) 0.0013(17)

loop_
_atom_type_symbol
_atom_type_scat_dispersion_real
_atom_type_scat_dispersion_imag
_atom_type_scat_Cromer_Mann_a1
_atom_type_scat_Cromer_Mann_b1
_atom_type_scat_Cromer_Mann_a2
_atom_type_scat_Cromer_Mann_b2
_atom_type_scat_Cromer_Mann_a3
_atom_type_scat_Cromer_Mann_b3
_atom_type_scat_Cromer_Mann_a4
_atom_type_scat_Cromer_Mann_b4
_atom_type_scat_Cromer_Mann_c
_atom_type_scat_source
'C   ' 0.0033 0.0016 2.3100 20.8439 1.0200 10.2075 1.5886 0.5687 0.8650 51.6512 0.2156 International_Tables_Vol_IV_Table_2.2B
'H   ' 0.0000 0.0000 0.4930 10.5109 0.3229 26.1257 0.1402 3.1424 0.0408 57.7998 0.0030 International_Tables_Vol_IV_Table_2.2B
'N   ' 0.0061 0.0033 12.2126 0.0057 3.1322 9.8933 2.0125 28.9975 1.1663 0.5826 -11.5290 International_Tables_Vol_IV_Table_2.2B
'Cl  ' 0.1484 0.1585 11.4604 0.0104 7.1964 1.1662 6.2556 18.5194 1.6455 47.7784 -9.5574 International_Tables_Vol_IV_Table_2.2B
'Os  ' -1.2165 7.6030 28.1894 1.6290 16.1550 8.9795 14.9305 0.3827 5.6759 48.1647 11.0005 International_Tables_Vol_IV_Table_2.2B

loop_
_geom_angle_atom_site_label_1
_geom_angle_site_symmetry_1
_geom_angle_atom_site_label_2
_geom_angle_site_symmetry_2
_geom_angle_atom_site_label_3
_geom_angle_site_symmetry_3
_geom_angle
_geom_angle_publ_flag
C11 . Os1 . C10 . 38.02(17) yes
C11 . Os1 . C9 . 69.09(17) yes
C10 . Os1 . C9 . 38.42(19) yes
C11 . Os1 . C8 . 81.74(17) yes
C10 . Os1 . C8 . 69.30(18) yes
C9 . Os1 . C8 . 38.39(18) yes
C11 . Os1 . C7 . 68.79(18) yes
C10 . Os1 . C7 . 81.47(17) yes
C9 . Os1 . C7 . 68.85(19) yes
C8 . Os1 . C7 . 37.91(19) yes
C11 . Os1 . C6 . 38.03(16) yes
C10 . Os1 . C6 . 68.65(17) yes
C9 . Os1 . C6 . 81.46(18) yes
C8 . Os1 . C6 . 68.67(18) yes
C7 . Os1 . C6 . 37.95(18) yes
C11 . Os1 . N3 . 121.21(16) yes
C10 . Os1 . N3 . 159.15(18) yes
C9 . Os1 . N3 . 153.95(18) yes
C8 . Os1 . N3 . 116.16(17) yes
C7 . Os1 . N3 . 91.77(17) yes
C11 . Os1 . Cl2 . 90.27(12) yes
C10 . Os1 . Cl2 . 92.20(13) yes
C9 . Os1 . Cl2 . 120.17(14) yes
C8 . Os1 . Cl2 . 158.55(14) yes
C7 . Os1 . Cl2 . 153.29(14) yes
C11 . Os1 . Cl1 . 154.16(12) yes
C10 . Os1 . Cl1 . 116.48(13) yes
C9 . Os1 . Cl1 . 90.73(14) yes
C8 . Os1 . Cl1 . 92.41(13) yes
C7 . Os1 . Cl1 . 119.96(14) yes
C6 . Os1 . N3 . 93.95(16) yes
C6 . Os1 . Cl2 . 115.70(12) yes
N3 . Os1 . Cl2 . 85.01(11) yes
C6 . Os1 . Cl1 . 157.87(12) yes
N3 . Os1 . Cl1 . 84.00(11) yes
Cl2 . Os1 . Cl1 . 86.14(4) yes
C4 . N3 . Os1 . 179.9(4) yes
C5 . C4 . N3 . 179.7(5) yes
H53 . C5 . H52 . 108.615 no
H53 . C5 . H51 . 109.635 no
H52 . C5 . H51 . 109.548 no
H53 . C5 . C4 . 109.471 no
H52 . C5 . C4 . 109.387 no
H51 . C5 . C4 . 110.161 no
H61 . C6 . C11 . 119.289 no
H61 . C6 . C7 . 119.776 no
C11 . C6 . C7 . 120.9(4) yes
H61 . C6 . Os1 . 130.152 no
C11 . C6 . Os1 . 71.3(3) yes
C7 . C6 . Os1 . 71.6(3) yes
H71 . C7 . C8 . 120.187 no
H71 . C7 . C6 . 120.039 no
C8 . C7 . C6 . 119.8(4) yes
H71 . C7 . Os1 . 131.297 no
C8 . C7 . Os1 . 70.6(3) yes
C6 . C7 . Os1 . 70.5(3) yes
H81 . C8 . C9 . 120.163 no
H81 . C8 . C7 . 120.070 no
C9 . C8 . C7 . 119.8(4) yes
H81 . C8 . Os1 . 130.915 no
C9 . C8 . Os1 . 70.4(3) yes
C7 . C8 . Os1 . 71.5(3) yes
H91 . C9 . C10 . 119.874 no
H91 . C9 . C8 . 119.969 no
C10 . C9 . C8 . 120.2(4) yes
H91 . C9 . Os1 . 130.255 no
C10 . C9 . Os1 . 71.3(3) yes
C8 . C9 . Os1 . 71.2(2) yes
H101 . C10 . C11 . 120.170 no
H101 . C10 . C9 . 120.048 no
C11 . C10 . C9 . 119.8(4) yes
H101 . C10 . Os1 . 130.737 no
C11 . C10 . Os1 . 71.1(2) yes
C9 . C10 . Os1 . 70.3(3) yes
C12 . C11 . C6 . 119.5(4) yes
C12 . C11 . C10 . 120.9(4) yes
C6 . C11 . C10 . 119.6(4) yes
C12 . C11 . Os1 . 129.9(3) yes
C6 . C11 . Os1 . 70.7(2) yes
C10 . C11 . Os1 . 70.8(3) yes
C17 . C12 . C13 . 119.6(4) yes
C17 . C12 . C11 . 121.4(4) yes
C13 . C12 . C11 . 118.9(4) yes
H131 . C13 . C14 . 120.267 no
H131 . C13 . C12 . 119.824 no
C14 . C13 . C12 . 119.9(4) yes
H141 . C14 . C15 . 119.519 no
H141 . C14 . C13 . 120.066 no
C15 . C14 . C13 . 120.4(5) yes
H151 . C15 . C16 . 119.599 no
H151 . C15 . C14 . 120.616 no
C16 . C15 . C14 . 119.8(5) yes
H161 . C16 . C17 . 119.794 no
H161 . C16 . C15 . 120.170 no
C17 . C16 . C15 . 120.0(5) yes
H171 . C17 . C16 . 119.895 no
H171 . C17 . C12 . 119.892 no
C16 . C17 . C12 . 120.2(4) yes

loop_
_geom_bond_atom_site_label_1
_geom_bond_site_symmetry_1
_geom_bond_atom_site_label_2
_geom_bond_site_symmetry_2
_geom_bond_distance
_geom_bond_publ_flag
Os1 . C11 . 2.186(4) yes
Os1 . C10 . 2.183(5) yes
Os1 . C9 . 2.170(4) yes
Os1 . C8 . 2.181(4) yes
Os1 . C7 . 2.193(5) yes
Os1 . C6 . 2.178(4) yes
Os1 . N3 . 2.057(4) yes
Os1 . Cl2 . 2.3976(11) yes
Os1 . Cl1 . 2.4139(12) yes
N3 . C4 . 1.132(6) yes
C4 . C5 . 1.458(6) yes
C5 . H53 . 1.005 no
C5 . H52 . 1.006 no
C5 . H51 . 0.993 no
C6 . H61 . 1.003 no
C6 . C11 . 1.422(6) yes
C6 . C7 . 1.421(7) yes
C7 . H71 . 1.005 no
C7 . C8 . 1.421(7) yes
C8 . H81 . 1.005 no
C8 . C9 . 1.430(7) yes
C9 . H91 . 1.002 no
C9 . C10 . 1.432(7) yes
C10 . H101 . 1.002 no
C10 . C11 . 1.423(6) yes
C11 . C12 . 1.493(6) yes
C12 . C17 . 1.395(6) yes
C12 . C13 . 1.396(6) yes
C13 . H131 . 1.007 no
C13 . C14 . 1.391(7) yes
C14 . H141 . 1.010 no
C14 . C15 . 1.387(8) yes
C15 . H151 . 1.004 no
C15 . C16 . 1.394(8) yes
C16 . H161 . 1.005 no
C16 . C17 . 1.390(7) yes
C17 . H171 . 1.006 no
